data_4122604
loop_
_publ_author_name
'Longobardi, Lauren E.'
'Russell, Christopher A.'
'Green, Michael'
'Townsend, Nell S.'
'Wang, Kun'
'Holmes, Arthur J.'
'Duckett, Simon B.'
'McGrady, John E.'
'Stephan, Douglas W.'

_publ_section_title
;
 Hydrogen activation by an aromatic triphosphabenzene.
;
_journal_issue 38
_journal_name_full 'Journal of the American Chemical Society'
_journal_page_first 13453
_journal_page_last 13457
_journal_paper_doi 10.1021/ja5077525
_journal_volume 136
_journal_year 2014
_chemical_formula_sum 'C15 H29 P3'
_chemical_formula_weight 302.29
_chemical_name_systematic
; 
 ? 
;
_space_group_IT_number 14
_symmetry_cell_setting monoclinic
_symmetry_space_group_name_Hall '-P 2ybc'
_symmetry_space_group_name_H-M 'P 1 21/c 1'
_atom_sites_solution_hydrogens geom
_atom_sites_solution_primary direct
_atom_sites_solution_secondary difmap
_audit_creation_method SHELXL-97
_cell_angle_alpha 90.00
_cell_angle_beta 120.857(3)
_cell_angle_gamma 90.00
_cell_formula_units_Z 4
_cell_length_a 9.5404(7)
_cell_length_b 11.9679(10)
_cell_length_c 18.6011(11)
_cell_measurement_temperature 293(2)
_cell_volume 1823.2(2)
_computing_structure_refinement 'SHELXL-97 (Sheldrick, 2008)'
_computing_structure_solution 'SHELXS-97 (Sheldrick, 2008)'
_diffrn_ambient_temperature 293(2)
_diffrn_measured_fraction_theta_full 0.968
_diffrn_measured_fraction_theta_max 0.968
_diffrn_radiation_monochromator graphite
_diffrn_radiation_source 'fine-focus sealed tube'
_diffrn_radiation_type MoK\a
_diffrn_radiation_wavelength 0.71073
_diffrn_reflns_av_R_equivalents 0.0589
_diffrn_reflns_av_sigmaI/netI 0.0641
_diffrn_reflns_limit_h_max 12
_diffrn_reflns_limit_h_min -11
_diffrn_reflns_limit_k_max 15
_diffrn_reflns_limit_k_min -15
_diffrn_reflns_limit_l_max 21
_diffrn_reflns_limit_l_min -23
_diffrn_reflns_number 16603
_diffrn_reflns_theta_full 27.53
_diffrn_reflns_theta_max 27.53
_diffrn_reflns_theta_min 2.13
_exptl_absorpt_coefficient_mu 0.312
_exptl_absorpt_correction_T_max 0.7456
_exptl_absorpt_correction_T_min 0.7125
_exptl_absorpt_correction_type multi-scan
_exptl_absorpt_process_details sadabs
_exptl_crystal_density_diffrn 1.101
_exptl_crystal_density_method 'not measured'
_exptl_crystal_F_000 656
_refine_diff_density_max 1.882
_refine_diff_density_min -0.474
_refine_diff_density_rms 0.091
_refine_ls_extinction_method none
_refine_ls_goodness_of_fit_ref 1.026
_refine_ls_hydrogen_treatment constr
_refine_ls_matrix_type full
_refine_ls_number_parameters 172
_refine_ls_number_reflns 4074
_refine_ls_number_restraints 0
_refine_ls_restrained_S_all 1.026
_refine_ls_R_factor_all 0.1031
_refine_ls_R_factor_gt 0.0655
_refine_ls_shift/su_max 0.000
_refine_ls_shift/su_mean 0.000
_refine_ls_structure_factor_coef Fsqd
_refine_ls_weighting_details 'calc w=1/[\s^2^(Fo^2^)+(0.0926P)^2^+2.5056P] where P=(Fo^2^+2Fc^2^)/3'
_refine_ls_weighting_scheme calc
_refine_ls_wR_factor_gt 0.1662
_refine_ls_wR_factor_ref 0.1896
_reflns_number_gt 2766
_reflns_number_total 4074
_reflns_threshold_expression >2sigma(I)
_cod_data_source_file ja5077525_si_002.cif
_cod_data_source_block lel009a
_cod_depositor_comments 'Adding full bibliography for 4122604.cif.'
_cod_original_sg_symbol_H-M P2(1)/c
_cod_database_code 4122604

loop_
_symmetry_equiv_pos_as_xyz
'x, y, z'
'-x, y+1/2, -z+1/2'
'-x, -y, -z'
'x, -y-1/2, z-1/2'

loop_
_atom_site_label
_atom_site_type_symbol
_atom_site_fract_x
_atom_site_fract_y
_atom_site_fract_z
_atom_site_U_iso_or_equiv
_atom_site_adp_type
_atom_site_occupancy
_atom_site_symmetry_multiplicity
_atom_site_calc_flag
_atom_site_refinement_flags
P1 P -0.48283(11) 0.30052(7) -0.42142(6) 0.0235(2) Uani 1 1 d .
P2 P -0.64124(11) 0.18864(8) -0.40077(6) 0.0271(3) Uani 1 1 d .
P3 P -0.34376(12) 0.06020(8) -0.38896(6) 0.0299(3) Uani 1 1 d .
C1 C -0.3316(4) 0.1960(3) -0.4095(2) 0.0234(7) Uani 1 1 d .
C2 C -0.5214(4) 0.0561(3) -0.3747(2) 0.0237(7) Uani 1 1 d .
H2A H -0.5962 0.0019 -0.4161 0.028 Uiso 1 1 calc R
C3 C -0.6684(4) 0.2258(3) -0.5027(2) 0.0230(7) Uani 1 1 d .
H3A H -0.6424 0.1639 -0.5285 0.028 Uiso 1 1 calc R
C4 C -0.8196(4) 0.2905(3) -0.5657(2) 0.0278(8) Uani 1 1 d .
C5 C -0.4840(4) 0.0084(3) -0.2885(2) 0.0278(8) Uani 1 1 d .
C6 C -0.9618(5) 0.2079(3) -0.6071(3) 0.0378(10) Uani 1 1 d .
H6A H -0.9348 0.1486 -0.6326 0.057 Uiso 1 1 calc R
H6B H -1.0578 0.2459 -0.6491 0.057 Uiso 1 1 calc R
H6C H -0.9821 0.1775 -0.5655 0.057 Uiso 1 1 calc R
C7 C -0.1908(4) 0.2394(3) -0.4198(2) 0.0303(8) Uani 1 1 d .
C8 C -0.8621(5) 0.3855(3) -0.5243(3) 0.0357(9) Uani 1 1 d .
H8A H -0.7728 0.4373 -0.4985 0.054 Uiso 1 1 calc R
H8B H -0.8817 0.3549 -0.4826 0.054 Uiso 1 1 calc R
H8C H -0.9583 0.4235 -0.5661 0.054 Uiso 1 1 calc R
C9 C -0.7876(5) 0.3408(4) -0.6320(3) 0.0389(10) Uani 1 1 d .
H9A H -0.7640 0.2819 -0.6592 0.058 Uiso 1 1 calc R
H9B H -0.6962 0.3909 -0.6054 0.058 Uiso 1 1 calc R
H9C H -0.8825 0.3810 -0.6727 0.058 Uiso 1 1 calc R
C10 C -0.6416(6) -0.0140(5) -0.2900(3) 0.0623(16) Uani 1 1 d .
H10A H -0.6969 0.0553 -0.2956 0.093 Uiso 1 1 calc R
H10B H -0.6177 -0.0500 -0.2388 0.093 Uiso 1 1 calc R
H10C H -0.7102 -0.0617 -0.3365 0.093 Uiso 1 1 calc R
C11 C -0.0983(5) 0.3304(4) -0.3548(3) 0.0452(11) Uani 1 1 d .
H11A H -0.1708 0.3913 -0.3636 0.068 Uiso 1 1 calc R
H11B H -0.0092 0.3566 -0.3603 0.068 Uiso 1 1 calc R
H11C H -0.0566 0.3003 -0.2997 0.068 Uiso 1 1 calc R
C12 C -0.2642(5) 0.2899(4) -0.5079(3) 0.0408(10) Uani 1 1 d .
H12A H -0.3395 0.3481 -0.5151 0.061 Uiso 1 1 calc R
H12B H -0.3204 0.2327 -0.5491 0.061 Uiso 1 1 calc R
H12C H -0.1783 0.3203 -0.5145 0.061 Uiso 1 1 calc R
C13 C -0.3924(5) -0.1031(4) -0.2721(3) 0.0447(11) Uani 1 1 d .
H13A H -0.3690 -0.1327 -0.2192 0.067 Uiso 1 1 calc R
H13B H -0.2920 -0.0910 -0.2712 0.067 Uiso 1 1 calc R
H13C H -0.4590 -0.1551 -0.3158 0.067 Uiso 1 1 calc R
C14 C -0.0722(5) 0.1464(4) -0.4093(3) 0.0486(12) Uani 1 1 d .
H14A H 0.0158 0.1771 -0.4139 0.073 Uiso 1 1 calc R
H14B H -0.1286 0.0911 -0.4521 0.073 Uiso 1 1 calc R
H14C H -0.0293 0.1124 -0.3552 0.073 Uiso 1 1 calc R
C15 C -0.3743(6) 0.0891(4) -0.2185(3) 0.0515(12) Uani 1 1 d .
H15A H -0.4333 0.1567 -0.2241 0.077 Uiso 1 1 calc R
H15B H -0.2797 0.1061 -0.2220 0.077 Uiso 1 1 calc R
H15C H -0.3410 0.0553 -0.1652 0.077 Uiso 1 1 calc R

loop_
_atom_site_aniso_label
_atom_site_aniso_U_11
_atom_site_aniso_U_22
_atom_site_aniso_U_33
_atom_site_aniso_U_23
_atom_site_aniso_U_13
_atom_site_aniso_U_12
P1 0.0242(5) 0.0190(4) 0.0265(5) -0.0020(3) 0.0123(4) -0.0020(3)
P2 0.0270(5) 0.0307(5) 0.0275(5) 0.0027(4) 0.0167(4) 0.0037(4)
P3 0.0317(5) 0.0260(5) 0.0372(6) 0.0040(4) 0.0214(5) 0.0039(4)
C1 0.0191(17) 0.0266(17) 0.0211(17) -0.0019(13) 0.0079(14) -0.0020(13)
C2 0.0265(18) 0.0220(16) 0.0228(17) 0.0010(13) 0.0128(15) -0.0037(14)
C3 0.0228(17) 0.0178(16) 0.0269(19) -0.0005(13) 0.0116(15) 0.0017(13)
C4 0.0235(18) 0.0283(18) 0.0271(19) 0.0020(15) 0.0098(16) 0.0041(14)
C5 0.0263(19) 0.0316(19) 0.0226(18) 0.0076(14) 0.0105(15) -0.0024(15)
C6 0.024(2) 0.039(2) 0.035(2) 0.0020(17) 0.0034(17) 0.0026(16)
C7 0.0197(18) 0.041(2) 0.031(2) 0.0094(16) 0.0137(17) -0.0013(15)
C8 0.035(2) 0.031(2) 0.042(2) 0.0080(17) 0.0197(19) 0.0129(16)
C9 0.043(2) 0.043(2) 0.032(2) 0.0076(18) 0.020(2) 0.0065(19)
C10 0.042(3) 0.098(4) 0.055(3) 0.043(3) 0.031(3) 0.008(3)
C11 0.029(2) 0.056(3) 0.037(2) 0.006(2) 0.0069(19) -0.0180(19)
C12 0.032(2) 0.057(3) 0.036(2) 0.0126(19) 0.0186(19) -0.0033(19)
C13 0.046(3) 0.037(2) 0.042(3) 0.0168(19) 0.016(2) 0.0038(19)
C14 0.028(2) 0.066(3) 0.060(3) 0.022(2) 0.028(2) 0.011(2)
C15 0.061(3) 0.053(3) 0.030(2) -0.002(2) 0.016(2) 0.000(2)

loop_
_atom_type_symbol
_atom_type_description
_atom_type_scat_dispersion_real
_atom_type_scat_dispersion_imag
_atom_type_scat_source
C C 0.0033 0.0016 'International Tables Vol C Tables 4.2.6.8 and 6.1.1.4'
H H 0.0000 0.0000 'International Tables Vol C Tables 4.2.6.8 and 6.1.1.4'
P P 0.1023 0.0942 'International Tables Vol C Tables 4.2.6.8 and 6.1.1.4'

loop_
_geom_angle_atom_site_label_1
_geom_angle_atom_site_label_2
_geom_angle_atom_site_label_3
_geom_angle
C1 P1 C3 97.54(15)
C1 P1 P2 97.61(12)
C3 P1 P2 52.89(11)
C3 P2 C2 102.58(15)
C3 P2 P1 54.25(11)
C2 P2 P1 100.31(11)
C1 P3 C2 103.52(16)
C7 C1 P3 121.3(3)
C7 C1 P1 115.9(2)
P3 C1 P1 122.8(2)
C5 C2 P3 114.5(2)
C5 C2 P2 111.4(2)
P3 C2 P2 115.13(17)
C5 C2 H2A 104.9
P3 C2 H2A 104.9
P2 C2 H2A 104.9
C4 C3 P2 119.6(3)
C4 C3 P1 120.7(2)
P2 C3 P1 72.86(13)
C4 C3 H3A 112.7
P2 C3 H3A 112.7
P1 C3 H3A 112.7
C3 C4 C6 107.7(3)
C3 C4 C9 108.4(3)
C6 C4 C9 109.8(3)
C3 C4 C8 112.3(3)
C6 C4 C8 109.7(3)
C9 C4 C8 108.9(3)
C10 C5 C15 111.6(4)
C10 C5 C13 107.9(3)
C15 C5 C13 108.0(3)
C10 C5 C2 110.1(3)
C15 C5 C2 110.0(3)
C13 C5 C2 109.1(3)
C4 C6 H6A 109.5
C4 C6 H6B 109.5
H6A C6 H6B 109.5
C4 C6 H6C 109.5
H6A C6 H6C 109.5
H6B C6 H6C 109.5
C11 C7 C14 109.2(3)
C11 C7 C12 109.0(3)
C14 C7 C12 109.0(3)
C11 C7 C1 109.3(3)
C14 C7 C1 111.9(3)
C12 C7 C1 108.4(3)
C4 C8 H8A 109.5
C4 C8 H8B 109.5
H8A C8 H8B 109.5
C4 C8 H8C 109.5
H8A C8 H8C 109.5
H8B C8 H8C 109.5
C4 C9 H9A 109.5
C4 C9 H9B 109.5
H9A C9 H9B 109.5
C4 C9 H9C 109.5
H9A C9 H9C 109.5
H9B C9 H9C 109.5
C5 C10 H10A 109.5
C5 C10 H10B 109.5
H10A C10 H10B 109.5
C5 C10 H10C 109.5
H10A C10 H10C 109.5
H10B C10 H10C 109.5
C7 C11 H11A 109.5
C7 C11 H11B 109.5
H11A C11 H11B 109.5
C7 C11 H11C 109.5
H11A C11 H11C 109.5
H11B C11 H11C 109.5
C7 C12 H12A 109.5
C7 C12 H12B 109.5
H12A C12 H12B 109.5
C7 C12 H12C 109.5
H12A C12 H12C 109.5
H12B C12 H12C 109.5
C5 C13 H13A 109.5
C5 C13 H13B 109.5
H13A C13 H13B 109.5
C5 C13 H13C 109.5
H13A C13 H13C 109.5
H13B C13 H13C 109.5
C7 C14 H14A 109.5
C7 C14 H14B 109.5
H14A C14 H14B 109.5
C7 C14 H14C 109.5
H14A C14 H14C 109.5
H14B C14 H14C 109.5
C5 C15 H15A 109.5
C5 C15 H15B 109.5
H15A C15 H15B 109.5
C5 C15 H15C 109.5
H15A C15 H15C 109.5
H15B C15 H15C 109.5

loop_
_geom_bond_atom_site_label_1
_geom_bond_atom_site_label_2
_geom_bond_distance
P1 C1 1.836(3)
P1 C3 1.864(3)
P1 P2 2.1954(13)
P2 C3 1.832(4)
P2 C2 1.868(4)
P3 C1 1.687(4)
P3 C2 1.846(4)
C1 C7 1.540(5)
C2 C5 1.561(5)
C2 H2A 0.9800
C3 C4 1.523(5)
C3 H3A 0.9800
C4 C6 1.529(5)
C4 C9 1.537(5)
C4 C8 1.538(5)
C5 C10 1.514(6)
C5 C15 1.524(6)
C5 C13 1.537(5)
C6 H6A 0.9600
C6 H6B 0.9600
C6 H6C 0.9600
C7 C11 1.526(6)
C7 C14 1.527(6)
C7 C12 1.538(5)
C8 H8A 0.9600
C8 H8B 0.9600
C8 H8C 0.9600
C9 H9A 0.9600
C9 H9B 0.9600
C9 H9C 0.9600
C10 H10A 0.9600
C10 H10B 0.9600
C10 H10C 0.9600
C11 H11A 0.9600
C11 H11B 0.9600
C11 H11C 0.9600
C12 H12A 0.9600
C12 H12B 0.9600
C12 H12C 0.9600
C13 H13A 0.9600
C13 H13B 0.9600
C13 H13C 0.9600
C14 H14A 0.9600
C14 H14B 0.9600
C14 H14C 0.9600
C15 H15A 0.9600
C15 H15B 0.9600
C15 H15C 0.9600

loop_
_geom_torsion_atom_site_label_1
_geom_torsion_atom_site_label_2
_geom_torsion_atom_site_label_3
_geom_torsion_atom_site_label_4
_geom_torsion
C1 P1 P2 C3 -93.73(17)
C1 P1 P2 C2 4.43(16)
C3 P1 P2 C2 98.15(17)
C2 P3 C1 C7 175.6(3)
C2 P3 C1 P1 -4.5(3)
C3 P1 C1 C7 126.5(3)
P2 P1 C1 C7 179.8(2)
C3 P1 C1 P3 -53.4(2)
P2 P1 C1 P3 0.0(2)
C1 P3 C2 C5 -123.0(3)
C1 P3 C2 P2 8.0(2)
C3 P2 C2 C5 -179.9(2)
P1 P2 C2 C5 124.7(2)
C3 P2 C2 P3 47.7(2)
P1 P2 C2 P3 -7.7(2)
C2 P2 C3 C4 150.2(3)
P1 P2 C3 C4 -116.0(3)
C2 P2 C3 P1 -93.74(14)
C1 P1 C3 C4 -151.4(3)
P2 P1 C3 C4 114.8(3)
C1 P1 C3 P2 93.86(14)
P2 C3 C4 C6 -78.3(4)
P1 C3 C4 C6 -165.1(3)
P2 C3 C4 C9 162.9(3)
P1 C3 C4 C9 76.2(4)
P2 C3 C4 C8 42.5(4)
P1 C3 C4 C8 -44.2(4)
P3 C2 C5 C10 -168.1(3)
P2 C2 C5 C10 59.1(4)
P3 C2 C5 C15 68.5(4)
P2 C2 C5 C15 -64.3(4)
P3 C2 C5 C13 -49.8(4)
P2 C2 C5 C13 177.4(3)
P3 C1 C7 C11 -121.0(3)
P1 C1 C7 C11 59.2(4)
P3 C1 C7 C14 0.1(5)
P1 C1 C7 C14 -179.7(3)
P3 C1 C7 C12 120.4(3)
P1 C1 C7 C12 -59.5(4)
